data_7056018
loop_
_publ_author_name
'Al Abbas, Alexandre'
'Heinrich, Beno\^it'
'L'Her, Matthieu'
'Couzign\'e, Emilie'
'Welter, Richard'
'Douce, Laurent'

_publ_section_title
;
 Bolaamphiphilic liquid crystals based on bis-imidazolium cations
;
_journal_issue 7
_journal_name_full 'New J. Chem.'
_journal_page_first 2604
_journal_paper_doi 10.1039/C6NJ03590F
_journal_volume 41
_journal_year 2017
_chemical_formula_moiety 'C36 H48 N6 O2, 2(Ag C N)'
_chemical_formula_sum 'C38 H48 Ag2 N8 O2'
_chemical_formula_weight 864.58
_chemical_name_systematic
; 
 ? 
;
_space_group_IT_number 2
_symmetry_cell_setting triclinic
_symmetry_space_group_name_Hall '-P 1'
_symmetry_space_group_name_H-M 'P -1'
_atom_sites_solution_hydrogens geom
_atom_sites_solution_primary direct
_atom_sites_solution_secondary difmap
_audit_creation_method SHELXL-97
_audit_update_record
;
2016-07-28 deposited with the CCDC.
2017-02-21 downloaded from the CCDC.
;
_cell_angle_alpha 95.130(2)
_cell_angle_beta 92.580(2)
_cell_angle_gamma 100.820(3)
_cell_formula_units_Z 1
_cell_length_a 6.4200(10)
_cell_length_b 6.9240(10)
_cell_length_c 22.131(2)
_cell_measurement_reflns_used 8953
_cell_measurement_temperature 173(2)
_cell_measurement_theta_max 30.034
_cell_measurement_theta_min 0.998
_cell_volume 960.5(2)
_computing_cell_refinement 'Denzo (Nonius B.V., 1998)'
_computing_data_collection 'Collect (Nonius B.V., 1998)'
_computing_data_reduction 'Denzo (Nonius B.V., 1998)'
_computing_molecular_graphics 'PLATON 98 (Spek, 1998)'
_computing_publication_material 'SHELXL-97 (Sheldrick, 1997)'
_computing_structure_refinement 'SHELXL-97 (Sheldrick, 1997)'
_computing_structure_solution 'SHELXS-97 (Sheldrick, 1997)'
_diffrn_ambient_temperature 173(2)
_diffrn_measured_fraction_theta_full 0.994
_diffrn_measured_fraction_theta_max 0.994
_diffrn_measurement_device_type KappaCCD
_diffrn_measurement_method '\p scans'
_diffrn_radiation_monochromator graphite
_diffrn_radiation_source 'fine-focus sealed tube'
_diffrn_radiation_type MoK\a
_diffrn_radiation_wavelength 0.71070
_diffrn_reflns_av_R_equivalents 0.0521
_diffrn_reflns_av_sigmaI/netI 0.0891
_diffrn_reflns_limit_h_max 9
_diffrn_reflns_limit_h_min -9
_diffrn_reflns_limit_k_max 9
_diffrn_reflns_limit_k_min -9
_diffrn_reflns_limit_l_max 31
_diffrn_reflns_limit_l_min 0
_diffrn_reflns_number 5560
_diffrn_reflns_theta_full 30.03
_diffrn_reflns_theta_max 30.03
_diffrn_reflns_theta_min 1.85
_exptl_absorpt_coefficient_mu 1.063
_exptl_absorpt_correction_type none
_exptl_crystal_colour colorless
_exptl_crystal_density_diffrn 1.495
_exptl_crystal_density_method 'not measured'
_exptl_crystal_description prism
_exptl_crystal_F_000 442
_exptl_crystal_size_max 0.15
_exptl_crystal_size_mid 0.11
_exptl_crystal_size_min 0.08
_refine_diff_density_max 0.900
_refine_diff_density_min -1.252
_refine_diff_density_rms 0.094
_refine_ls_extinction_method none
_refine_ls_goodness_of_fit_ref 1.047
_refine_ls_hydrogen_treatment constr
_refine_ls_matrix_type full
_refine_ls_number_parameters 226
_refine_ls_number_reflns 5559
_refine_ls_number_restraints 0
_refine_ls_restrained_S_all 1.047
_refine_ls_R_factor_all 0.0507
_refine_ls_R_factor_gt 0.0419
_refine_ls_shift/su_max 0.001
_refine_ls_shift/su_mean 0.000
_refine_ls_structure_factor_coef Fsqd
_refine_ls_weighting_details 'calc w=1/[\s^2^(Fo^2^)+(0.0420P)^2^+0.1103P] where P=(Fo^2^+2Fc^2^)/3'
_refine_ls_weighting_scheme calc
_refine_ls_wR_factor_gt 0.1171
_refine_ls_wR_factor_ref 0.1229
_reflns_number_gt 4694
_reflns_number_total 5559
_reflns_threshold_expression >2sigma(I)
_cod_data_source_file c6nj03590f2.cif
_cod_data_source_block 2a
_cod_depositor_comments 'Adding full bibliography for 7056018--7056019.cif.'
_cod_original_sg_symbol_H-M P-1
_cod_database_code 7056018

loop_
_symmetry_equiv_pos_as_xyz
'x, y, z'
'-x, -y, -z'

loop_
_atom_site_label
_atom_site_type_symbol
_atom_site_fract_x
_atom_site_fract_y
_atom_site_fract_z
_atom_site_U_iso_or_equiv
_atom_site_adp_type
_atom_site_occupancy
_atom_site_symmetry_multiplicity
_atom_site_calc_flag
Ag Ag 0.50578(4) 0.25152(3) 0.146840(10) 0.03959(9) Uani 1 1 d
O O 0.7013(3) 0.1421(3) 0.35409(9) 0.0338(4) Uani 1 1 d
N1 N 0.6024(4) 0.7829(4) 0.07414(11) 0.0392(5) Uani 1 1 d
N2 N 0.5297(4) 0.7658(3) 0.16786(10) 0.0321(4) Uani 1 1 d
N3 N 0.1026(4) 0.0360(4) 0.21030(14) 0.0467(6) Uani 1 1 d
N4 N 0.8855(7) 0.3934(6) 0.07301(19) 0.0626(10) Uani 1 1 d
C1 C 0.7224(7) 0.8262(6) 0.02092(17) 0.0581(9) Uani 1 1 d
H1A H 0.7862 0.9672 0.0243 0.087 Uiso 1 1 calc
H1B H 0.6269 0.7923 -0.0159 0.087 Uiso 1 1 calc
H1C H 0.8349 0.7482 0.0186 0.087 Uiso 1 1 calc
C2 C 0.3981(5) 0.6803(4) 0.07387(14) 0.0404(6) Uani 1 1 d
H2 H 0.3065 0.6270 0.0391 0.048 Uiso 1 1 calc
C3 C 0.3514(4) 0.6691(4) 0.13298(14) 0.0381(6) Uani 1 1 d
H3 H 0.2210 0.6066 0.1474 0.046 Uiso 1 1 calc
C4 C 0.6791(5) 0.8327(4) 0.13135(13) 0.0359(5) Uani 1 1 d
H4 H 0.8177 0.9041 0.1440 0.043 Uiso 1 1 calc
C5 C 0.5527(5) 0.8003(4) 0.23503(12) 0.0392(6) Uani 1 1 d
H5A H 0.4215 0.8376 0.2502 0.047 Uiso 1 1 calc
H5B H 0.6720 0.9121 0.2471 0.047 Uiso 1 1 calc
C6 C 0.5932(4) 0.6208(4) 0.26435(11) 0.0317(5) Uani 1 1 d
C7 C 0.4452(4) 0.5250(4) 0.30104(13) 0.0345(5) Uani 1 1 d
H7 H 0.3151 0.5692 0.3062 0.041 Uiso 1 1 calc
C8 C 0.4858(4) 0.3647(4) 0.33040(12) 0.0338(5) Uani 1 1 d
H8 H 0.3834 0.2999 0.3553 0.041 Uiso 1 1 calc
C9 C 0.6762(4) 0.2998(4) 0.32329(11) 0.0290(4) Uani 1 1 d
C10 C 0.8244(4) 0.3929(4) 0.28619(12) 0.0332(5) Uani 1 1 d
H10 H 0.9536 0.3476 0.2806 0.040 Uiso 1 1 calc
C11 C 0.7821(4) 0.5531(4) 0.25730(12) 0.0344(5) Uani 1 1 d
H11 H 0.8844 0.6175 0.2323 0.041 Uiso 1 1 calc
C12 C 0.9132(4) 0.1065(4) 0.36163(11) 0.0307(5) Uani 1 1 d
H12A H 1.0085 0.2264 0.3817 0.037 Uiso 1 1 calc
H12B H 0.9666 0.0736 0.3215 0.037 Uiso 1 1 calc
C13 C 0.9107(4) -0.0637(4) 0.40018(12) 0.0306(5) Uani 1 1 d
H13A H 0.8232 -0.1854 0.3786 0.037 Uiso 1 1 calc
H13B H 0.8461 -0.0347 0.4389 0.037 Uiso 1 1 calc
C14 C 1.1369(4) -0.0964(4) 0.41339(12) 0.0323(5) Uani 1 1 d
H14A H 1.2049 -0.1121 0.3744 0.039 Uiso 1 1 calc
H14B H 1.2199 0.0224 0.4377 0.039 Uiso 1 1 calc
C15 C 1.1456(4) -0.2765(4) 0.44750(12) 0.0308(5) Uani 1 1 d
H15A H 1.0719 -0.3967 0.4219 0.037 Uiso 1 1 calc
H15B H 1.0689 -0.2656 0.4851 0.037 Uiso 1 1 calc
C16 C 1.3727(4) -0.2986(4) 0.46425(13) 0.0323(5) Uani 1 1 d
H16A H 1.4519 -0.2998 0.4269 0.039 Uiso 1 1 calc
H16B H 1.4429 -0.1821 0.4920 0.039 Uiso 1 1 calc
C17 C 1.3864(4) -0.4849(4) 0.49470(12) 0.0319(5) Uani 1 1 d
H17A H 1.3039 -0.6007 0.4690 0.038 Uiso 1 1 calc
H17B H 1.3206 -0.4774 0.5342 0.038 Uiso 1 1 calc
C18 C 0.2417(5) 0.1186(4) 0.18807(14) 0.0386(6) Uani 1 1 d
C19 C 0.7797(7) 0.3543(4) 0.09535(15) 0.0417(7) Uani 1 1 d

loop_
_atom_site_aniso_label
_atom_site_aniso_U_11
_atom_site_aniso_U_22
_atom_site_aniso_U_33
_atom_site_aniso_U_23
_atom_site_aniso_U_13
_atom_site_aniso_U_12
Ag 0.04579(14) 0.03376(12) 0.03986(13) 0.00356(8) 0.00260(9) 0.00935(8)
O 0.0255(8) 0.0392(9) 0.0392(9) 0.0121(8) -0.0014(7) 0.0094(7)
N1 0.0506(14) 0.0338(11) 0.0334(11) 0.0015(9) -0.0042(10) 0.0110(10)
N2 0.0374(11) 0.0269(9) 0.0318(10) -0.0012(7) -0.0094(8) 0.0102(8)
N3 0.0384(13) 0.0509(15) 0.0493(15) -0.0019(12) -0.0021(11) 0.0091(11)
N4 0.070(2) 0.057(2) 0.058(2) -0.0095(17) -0.0302(18) 0.0207(18)
C1 0.075(2) 0.056(2) 0.0424(17) 0.0042(15) 0.0105(16) 0.0088(18)
C2 0.0476(15) 0.0347(12) 0.0380(14) -0.0043(10) -0.0145(12) 0.0136(11)
C3 0.0354(13) 0.0346(12) 0.0430(14) -0.0019(10) -0.0096(11) 0.0091(10)
C4 0.0393(13) 0.0295(11) 0.0374(13) 0.0004(10) -0.0080(10) 0.0067(10)
C5 0.0555(16) 0.0347(12) 0.0293(12) -0.0035(10) -0.0084(11) 0.0194(12)
C6 0.0382(12) 0.0317(11) 0.0260(10) -0.0024(8) -0.0082(9) 0.0136(9)
C7 0.0277(11) 0.0401(13) 0.0374(12) -0.0006(10) -0.0049(9) 0.0144(10)
C8 0.0258(10) 0.0420(13) 0.0349(12) 0.0056(10) 0.0008(9) 0.0092(9)
C9 0.0270(10) 0.0316(11) 0.0284(11) 0.0013(8) -0.0051(8) 0.0076(8)
C10 0.0294(11) 0.0395(13) 0.0344(12) 0.0092(10) 0.0031(9) 0.0135(9)
C11 0.0351(12) 0.0382(12) 0.0326(12) 0.0098(10) 0.0020(9) 0.0117(10)
C12 0.0285(11) 0.0355(11) 0.0302(11) 0.0064(9) -0.0038(8) 0.0110(9)
C13 0.0299(11) 0.0310(11) 0.0308(11) 0.0040(9) -0.0039(9) 0.0067(9)
C14 0.0288(11) 0.0319(11) 0.0368(12) 0.0084(9) -0.0049(9) 0.0064(9)
C15 0.0287(11) 0.0276(10) 0.0360(12) 0.0059(9) -0.0045(9) 0.0049(8)
C16 0.0287(11) 0.0293(11) 0.0387(12) 0.0102(9) -0.0048(9) 0.0034(9)
C17 0.0285(11) 0.0302(11) 0.0365(12) 0.0076(9) -0.0056(9) 0.0039(9)
C18 0.0394(14) 0.0355(12) 0.0410(14) -0.0007(11) -0.0030(11) 0.0110(11)
C19 0.066(2) 0.0280(12) 0.0307(14) -0.0024(10) -0.0176(14) 0.0141(13)

loop_
_atom_type_symbol
_atom_type_description
_atom_type_scat_dispersion_real
_atom_type_scat_dispersion_imag
_atom_type_scat_source
C C 0.0033 0.0016 'International Tables Vol C Tables 4.2.6.8 and 6.1.1.4'
H H 0.0000 0.0000 'International Tables Vol C Tables 4.2.6.8 and 6.1.1.4'
N N 0.0061 0.0033 'International Tables Vol C Tables 4.2.6.8 and 6.1.1.4'
O O 0.0106 0.0060 'International Tables Vol C Tables 4.2.6.8 and 6.1.1.4'
Ag Ag -0.8971 1.1015 'International Tables Vol C Tables 4.2.6.8 and 6.1.1.4'

loop_
_geom_angle_atom_site_label_1
_geom_angle_atom_site_label_2
_geom_angle_atom_site_label_3
_geom_angle
_geom_angle_site_symmetry_1
_geom_angle_site_symmetry_3
C18 Ag C19 172.21(11) . .
C9 O C12 116.6(2) . .
C4 N1 C2 109.0(3) . .
C4 N1 C1 124.6(3) . .
C2 N1 C1 126.4(3) . .
C4 N2 C3 108.8(2) . .
C4 N2 C5 124.4(2) . .
C3 N2 C5 126.8(3) . .
N1 C1 H1A 109.5 . .
N1 C1 H1B 109.5 . .
H1A C1 H1B 109.5 . .
N1 C1 H1C 109.5 . .
H1A C1 H1C 109.5 . .
H1B C1 H1C 109.5 . .
C3 C2 N1 106.9(2) . .
C3 C2 H2 126.5 . .
N1 C2 H2 126.5 . .
C2 C3 N2 106.7(3) . .
C2 C3 H3 126.6 . .
N2 C3 H3 126.6 . .
N2 C4 N1 108.6(2) . .
N2 C4 H4 125.7 . .
N1 C4 H4 125.7 . .
N2 C5 C6 112.6(2) . .
N2 C5 H5A 109.1 . .
C6 C5 H5A 109.1 . .
N2 C5 H5B 109.1 . .
C6 C5 H5B 109.1 . .
H5A C5 H5B 107.8 . .
C7 C6 C11 118.7(2) . .
C7 C6 C5 120.4(2) . .
C11 C6 C5 120.9(3) . .
C6 C7 C8 120.7(2) . .
C6 C7 H7 119.7 . .
C8 C7 H7 119.7 . .
C9 C8 C7 120.0(2) . .
C9 C8 H8 120.0 . .
C7 C8 H8 120.0 . .
O C9 C10 124.5(2) . .
O C9 C8 115.6(2) . .
C10 C9 C8 119.9(2) . .
C9 C10 C11 119.5(2) . .
C9 C10 H10 120.2 . .
C11 C10 H10 120.2 . .
C6 C11 C10 121.3(2) . .
C6 C11 H11 119.4 . .
C10 C11 H11 119.4 . .
O C12 C13 108.7(2) . .
O C12 H12A 109.9 . .
C13 C12 H12A 109.9 . .
O C12 H12B 109.9 . .
C13 C12 H12B 109.9 . .
H12A C12 H12B 108.3 . .
C12 C13 C14 110.3(2) . .
C12 C13 H13A 109.6 . .
C14 C13 H13A 109.6 . .
C12 C13 H13B 109.6 . .
C14 C13 H13B 109.6 . .
H13A C13 H13B 108.1 . .
C15 C14 C13 113.3(2) . .
C15 C14 H14A 108.9 . .
C13 C14 H14A 108.9 . .
C15 C14 H14B 108.9 . .
C13 C14 H14B 108.9 . .
H14A C14 H14B 107.7 . .
C14 C15 C16 112.7(2) . .
C14 C15 H15A 109.1 . .
C16 C15 H15A 109.1 . .
C14 C15 H15B 109.1 . .
C16 C15 H15B 109.1 . .
H15A C15 H15B 107.8 . .
C17 C16 C15 113.8(2) . .
C17 C16 H16A 108.8 . .
C15 C16 H16A 108.8 . .
C17 C16 H16B 108.8 . .
C15 C16 H16B 108.8 . .
H16A C16 H16B 107.7 . .
C16 C17 C17 113.0(3) . 2_846
C16 C17 H17A 109.0 . .
C17 C17 H17A 109.0 2_846 .
C16 C17 H17B 109.0 . .
C17 C17 H17B 109.0 2_846 .
H17A C17 H17B 107.8 . .
N3 C18 Ag 175.8(3) . .
N4 C19 Ag 177.1(4) . .

loop_
_geom_bond_atom_site_label_1
_geom_bond_atom_site_label_2
_geom_bond_distance
_geom_bond_site_symmetry_2
Ag C18 2.063(3) .
Ag C19 2.180(5) .
O C9 1.368(3) .
O C12 1.433(3) .
N1 C4 1.329(4) .
N1 C2 1.369(4) .
N1 C1 1.459(5) .
N2 C4 1.326(4) .
N2 C3 1.376(3) .
N2 C5 1.481(3) .
N3 C18 1.125(4) .
N4 C19 0.874(5) .
C1 H1A 0.9800 .
C1 H1B 0.9800 .
C1 H1C 0.9800 .
C2 C3 1.361(4) .
C2 H2 0.9500 .
C3 H3 0.9500 .
C4 H4 0.9500 .
C5 C6 1.511(4) .
C5 H5A 0.9900 .
C5 H5B 0.9900 .
C6 C7 1.390(4) .
C6 C11 1.390(3) .
C7 C8 1.394(4) .
C7 H7 0.9500 .
C8 C9 1.390(3) .
C8 H8 0.9500 .
C9 C10 1.389(4) .
C10 C11 1.392(4) .
C10 H10 0.9500 .
C11 H11 0.9500 .
C12 C13 1.513(3) .
C12 H12A 0.9900 .
C12 H12B 0.9900 .
C13 C14 1.531(3) .
C13 H13A 0.9900 .
C13 H13B 0.9900 .
C14 C15 1.523(3) .
C14 H14A 0.9900 .
C14 H14B 0.9900 .
C15 C16 1.527(3) .
C15 H15A 0.9900 .
C15 H15B 0.9900 .
C16 C17 1.522(3) .
C16 H16A 0.9900 .
C16 H16B 0.9900 .
C17 C17 1.523(5) 2_846
C17 H17A 0.9900 .
C17 H17B 0.9900 .

loop_
_geom_torsion_atom_site_label_1
_geom_torsion_atom_site_label_2
_geom_torsion_atom_site_label_3
_geom_torsion_atom_site_label_4
_geom_torsion
_geom_torsion_site_symmetry_4
C4 N1 C2 C3 0.2(3) .
C1 N1 C2 C3 178.1(3) .
N1 C2 C3 N2 0.0(3) .
C4 N2 C3 C2 -0.2(3) .
C5 N2 C3 C2 177.2(2) .
C3 N2 C4 N1 0.3(3) .
C5 N2 C4 N1 -177.1(2) .
C2 N1 C4 N2 -0.3(3) .
C1 N1 C4 N2 -178.3(3) .
C4 N2 C5 C6 -103.3(3) .
C3 N2 C5 C6 79.8(3) .
N2 C5 C6 C7 -115.3(3) .
N2 C5 C6 C11 67.4(3) .
C11 C6 C7 C8 0.3(4) .
C5 C6 C7 C8 -177.1(2) .
C6 C7 C8 C9 0.2(4) .
C12 O C9 C10 17.6(4) .
C12 O C9 C8 -163.2(2) .
C7 C8 C9 O 179.8(2) .
C7 C8 C9 C10 -1.0(4) .
O C9 C10 C11 -179.7(2) .
C8 C9 C10 C11 1.2(4) .
C7 C6 C11 C10 0.0(4) .
C5 C6 C11 C10 177.3(3) .
C9 C10 C11 C6 -0.7(4) .
C9 O C12 C13 176.2(2) .
O C12 C13 C14 -175.7(2) .
C12 C13 C14 C15 -175.1(2) .
C13 C14 C15 C16 -175.9(2) .
C14 C15 C16 C17 -176.2(2) .
C15 C16 C17 C17 174.2(3) 2_846
C19 Ag C18 N3 40(4) .
C18 Ag C19 N4 49(8) .
